data_7204925
loop_
_publ_author_name
'Uruichi, Mikio'
'Yakushi, Kyuya'
'Yamashita, Yoshiro'

_publ_contact_author
;
    ENTER NAME
 ENTER ADDRESS
;
_publ_section_title
;
 Optical properties and metal--insulator transitions in organic metals
 (BEDT-ATD)2X(solvent) (X = PF6, AsF6, BF4; solvent = THF, DHF, DO)
 [BEDT-ATD =
 4,11-bis(4',5'-ethylenedithio-1',3'-dithiol-2'-ylidene)-4,11-dihydroanthra[2,3-c][1,2,5]thiadiazole]
;
_journal_issue 12
_journal_name_full 'Journal of Materials Chemistry'
_journal_page_first 2716
_journal_paper_doi 10.1039/b002904l
_journal_volume 10
_journal_year 2000
_chemical_formula_sum 'C52 H36 B F4 N4 O S18'
_chemical_formula_weight 1396.77
_space_group_IT_number 14
_symmetry_cell_setting monoclinic
_symmetry_Int_Tables_number 14
_symmetry_space_group_name_Hall '-P 2yab'
_symmetry_space_group_name_H-M 'P 1 21/a 1'
_audit_creation_date 'Tue Aug 23 15:08:07 2000'
_audit_creation_method 'from TEXRAY.INF file'
_cell_angle_alpha 90
_cell_angle_beta 101.99(2)
_cell_angle_gamma 90
_cell_formula_units_Z 2
_cell_length_a 27.78(1)
_cell_length_b 7.826(1)
_cell_length_c 13.346(3)
_cell_measurement_reflns_used 0
_cell_measurement_temperature 300.0
_cell_measurement_theta_max 0.0
_cell_measurement_theta_min 0.0
_cell_volume 2838.2(13)
_computing_cell_refinement 'MSC/AFC Diffractometer Control'
_computing_data_collection 'MSC/AFC Diffractometer Control'
_computing_data_reduction teXsan
_computing_publication_material teXsan
_computing_structure_refinement teXsan
_computing_structure_solution SHELXS86
_diffrn_ambient_temperature 300.0
_diffrn_measurement_device 'Rigaku RAXISII'
_diffrn_orient_matrix_UB_11 0.00000
_diffrn_orient_matrix_UB_12 0.00000
_diffrn_orient_matrix_UB_13 0.00000
_diffrn_orient_matrix_UB_21 0.00000
_diffrn_orient_matrix_UB_22 0.00000
_diffrn_orient_matrix_UB_23 0.00000
_diffrn_orient_matrix_UB_31 0.00000
_diffrn_orient_matrix_UB_32 0.00000
_diffrn_orient_matrix_UB_33 0.00000
_diffrn_radiation_detector 'Imaging Plate'
_diffrn_radiation_monochromator graphite
_diffrn_radiation_source 'Rigaku rotating anode'
_diffrn_radiation_type 'Mo K\a'
_diffrn_radiation_wavelength 0.7107
_diffrn_reflns_av_R_equivalents 0.00
_diffrn_reflns_av_sigmaI/netI 0.162
_diffrn_reflns_limit_h_max 33
_diffrn_reflns_limit_h_min 0
_diffrn_reflns_limit_k_max 9
_diffrn_reflns_limit_k_min 0
_diffrn_reflns_limit_l_max 15
_diffrn_reflns_limit_l_min -16
_diffrn_reflns_number 3954
_diffrn_reflns_reduction_process 'Lp corrections applied'
_diffrn_reflns_theta_max 0.00
_diffrn_reflns_theta_min 0.00
_diffrn_standards_decay_% 0.00
_diffrn_standards_interval_count 0
_diffrn_standards_number 0
_exptl_absorpt_coefficient_mu 0.741
_exptl_absorpt_correction_type none
_exptl_crystal_colour black
_exptl_crystal_density_diffrn 1.634
_exptl_crystal_density_meas ?
_exptl_crystal_description needle
_exptl_crystal_F_000 1426.00
_exptl_crystal_size_max 0.500
_exptl_crystal_size_mid 0.100
_exptl_crystal_size_min 0.050
_refine_diff_density_max 109013.20
_refine_diff_density_min -119186.00
_refine_ls_extinction_coef 0.0105(9)
_refine_ls_extinction_method 'Zachariasen(1967) type 2 Gaussian isotropic'
_refine_ls_goodness_of_fit_obs 194189.000
_refine_ls_hydrogen_treatment noref
_refine_ls_matrix_type full
_refine_ls_number_constraints 0
_refine_ls_number_parameters 350
_refine_ls_number_reflns 2354
_refine_ls_number_restraints 0
_refine_ls_R_factor_obs 0.105
_refine_ls_shift/esd_max 20.4510
_refine_ls_shift/esd_mean 0.5200
_refine_ls_structure_factor_coef F
_refine_ls_weighting_details 'w = 1/[\s^2^(Fo) + 0.00002|Fo|^2^]'
_refine_ls_weighting_scheme calc
_refine_ls_wR_factor_obs 7654360.0000
_reflns_number_observed 2354
_reflns_number_total 3954
_reflns_observed_criterion >3.0sigma(I)
_cod_data_source_file b002904l.txt
_cod_data_source_block (BEDT-ATD)2BF4(THF),300K
_cod_depositor_comments
;
The following automatic conversions were performed:

'_refine_ls_weighting_scheme' value 'w = 1/[\s^2^(Fo) +
0.00002|Fo|^2^]' was changed to 'calc'. New tag
'_refine_ls_weighting_details' was created. The value of the new tag
was set to 'w = 1/[\s^2^(Fo) + 0.00002|Fo|^2^]'.

Automatic conversion script
Id: cif_fix_values 3143 2015-03-26 13:38:13Z robertas 
;
_cod_original_cell_volume 2838.3601
_cod_original_sg_symbol_H-M 'P 21/a     '
_cod_original_formula_sum 'C52 H36 B F4 N4 O S18 '
_cod_database_code 7204925

loop_
_symmetry_equiv_pos_as_xyz
'   +x,   +y,   +z'
'1/2-x,1/2+y,   -z'
'   -x,   -y,   -z'
'1/2+x,1/2-y,   +z'

loop_
_atom_site_aniso_label
_atom_site_aniso_U_11
_atom_site_aniso_U_22
_atom_site_aniso_U_33
_atom_site_aniso_U_12
_atom_site_aniso_U_13
_atom_site_aniso_U_23
S(1) 0.058(3) 0.108(4) 0.039(3) 0.009(3) 0.008(3) 0.013(3)
S(2) 0.062(3) 0.079(3) 0.032(3) 0.001(2) 0.015(2) -0.001(2)
S(3) 0.056(3) 0.076(3) 0.036(3) 0.007(2) 0.019(2) 0.007(2)
S(4) 0.088(4) 0.140(5) 0.036(3) 0.000(3) 0.021(3) -0.017(3)
S(5) 0.077(3) 0.081(3) 0.052(3) 0.010(2) 0.030(3) 0.004(2)
S(6) 0.051(3) 0.078(3) 0.037(3) 0.003(2) 0.015(2) 0.005(2)
S(7) 0.051(3) 0.068(3) 0.043(3) 0.002(2) 0.014(2) 0.009(2)
S(8) 0.056(3) 0.111(4) 0.060(4) -0.009(3) 0.018(3) 0.013(3)
S(9) 0.075(3) 0.085(3) 0.055(3) -0.001(3) 0.021(3) 0.025(3)
F(1) 0.0729 0.0729 0.0729 0.0000 0.0151 0.0000
F(2) 0.0729 0.0729 0.0729 0.0000 0.0151 0.0000
F(3) 0.0729 0.0729 0.0729 0.0000 0.0151 0.0000
F(4) 0.3694 0.3694 0.3694 0.0000 0.0768 0.0000
O(1) 0.13(3) 0.11(2) 0.07(2) 0.00(2) 0.03(2) 0.00(2)
N(1) 0.056(10) 0.080(9) 0.035(9) 0.013(7) 0.005(8) 0.019(7)
N(2) 0.07(1) 0.10(1) 0.025(8) 0.012(9) 0.016(9) 0.009(8)
C(1) 0.05(1) 0.061(10) 0.04(1) -0.002(8) 0.01(1) 0.000(8)
C(2) 0.041(10) 0.055(9) 0.033(10) -0.011(7) 0.014(8) -0.010(7)
C(3) 0.042(10) 0.056(9) 0.04(1) -0.005(7) 0.010(9) 0.009(8)
C(4) 0.05(1) 0.051(9) 0.027(9) -0.004(7) 0.019(9) -0.003(7)
C(5) 0.04(1) 0.07(1) 0.04(1) -0.007(7) 0.014(9) -0.013(8)
C(6) 0.06(1) 0.07(1) 0.022(9) -0.001(8) 0.009(9) 0.004(8)
C(7) 0.06(1) 0.08(1) 0.05(1) -0.008(9) 0.02(1) 0.006(10)
C(8) 0.05(1) 0.13(2) 0.05(1) -0.01(1) 0.00(1) 0.01(1)
C(9) 0.07(2) 0.16(2) 0.06(2) -0.05(1) 0.01(1) -0.03(1)
C(10) 0.07(1) 0.13(2) 0.05(1) -0.02(1) 0.02(1) -0.02(1)
C(11) 0.05(1) 0.07(1) 0.03(1) -0.008(8) 0.008(10) -0.004(8)
C(12) 0.05(1) 0.08(1) 0.03(1) -0.003(8) 0.020(10) 0.000(9)
C(13) 0.06(1) 0.044(8) 0.030(9) 0.005(7) 0.022(9) -0.001(7)
C(14) 0.07(1) 0.039(8) 0.04(1) 0.015(7) 0.02(1) -0.006(7)
C(15) 0.06(1) 0.041(8) 0.04(1) 0.006(7) 0.021(9) 0.001(7)
C(16) 0.04(1) 0.055(9) 0.026(9) 0.000(7) 0.010(9) 0.001(7)
C(17) 0.06(1) 0.09(1) 0.03(1) -0.02(1) 0.02(1) -0.003(9)
C(18) 0.07(1) 0.07(1) 0.04(1) -0.008(9) 0.03(1) 0.013(9)
C(19) 0.12(3) 0.37(5) 0.03(1) 0.09(3) 0.00(2) -0.02(2)
C(20) 0.19(3) 0.23(3) 0.05(2) 0.09(3) 0.03(2) -0.02(2)
C(21) 0.05(1) 0.07(1) 0.028(9) 0.004(8) 0.015(9) 0.003(8)
C(22) 0.07(1) 0.048(9) 0.05(1) -0.004(8) 0.03(1) 0.000(8)
C(23) 0.11(2) 0.14(2) 0.06(2) -0.08(2) 0.01(1) 0.03(1)
C(24) 0.13(2) 0.13(2) 0.09(2) 0.01(2) 0.08(2) 0.03(2)
C(25) 0.13(3) 0.13(2) 0.12(3) 0.03(2) 0.04(3) 0.00(2)
C(26) 0.08(2) 0.16(2) 0.13(3) -0.03(2) 0.02(2) -0.05(2)
B(1) 0.3078 0.3078 0.3078 0.0000 0.0640 0.0000

loop_
_atom_site_label
_atom_site_fract_x
_atom_site_fract_y
_atom_site_fract_z
_atom_site_U_iso_or_equiv
_atom_site_thermal_displace_type
_atom_site_calc_flag
_atom_site_calc_attached_atom
_atom_site_occupancy
_atom_site_refinement_flags
S1 0.3841(2) 0.1769(7) 0.2247(4) 0.068(2) Uani d . 1.00 .
S2 0.2546(2) 0.3438(5) 0.3171(3) 0.057(1) Uani d . 1.00 .
S3 0.1664(2) 0.4170(5) 0.1654(3) 0.055(1) Uani d . 1.00 .
S4 0.2215(2) 0.4979(8) 0.4914(4) 0.087(2) Uani d . 1.00 .
S5 0.1120(2) 0.5795(6) 0.3073(4) 0.068(2) Uani d . 1.00 .
S6 0.4065(2) 0.3724(5) -0.0592(3) 0.055(1) Uani d . 1.00 .
S7 0.3234(2) 0.4443(5) -0.2249(4) 0.053(1) Uani d . 1.00 .
S8 0.4812(2) 0.5168(7) -0.1605(4) 0.075(2) Uani d . 1.00 .
S9 0.3802(2) 0.5983(6) -0.3641(4) 0.070(2) Uani d . 1.00 .
F1 0.5459 0.0494 0.5232 0.0729 Uani d . 0.50 .
F2 0.4920 0.0322 0.5965 0.0729 Uani d . 0.50 .
F3 0.4702 0.0738 0.4396 0.0729 Uani d . 0.50 .
F4 0.4975 -0.1631 0.4813 0.3694 Uani d . 0.50 .
O1 0.541(1) 0.034(4) 0.100(3) 0.10(1) Uani d . 0.50 .
N1 0.3279(5) 0.204(2) 0.234(1) 0.057(5) Uani d . 1.00 .
N2 0.3792(6) 0.217(2) 0.101(1) 0.066(5) Uani d . 1.00 .
C1 0.3017(6) 0.242(2) 0.140(1) 0.051(6) Uani d . 1.00 .
C2 0.2509(6) 0.281(2) 0.115(1) 0.042(5) Uani d . 1.00 .
C3 0.2258(5) 0.339(2) 0.187(1) 0.046(5) Uani d . 1.00 .
C4 0.2282(6) 0.269(2) 0.003(1) 0.041(5) Uani d . 1.00 .
C5 0.1787(6) 0.237(2) -0.030(1) 0.049(5) Uani d . 1.00 .
C6 0.1561(6) 0.216(2) -0.135(1) 0.050(5) Uani d . 1.00 .
C7 0.1059(7) 0.193(2) -0.168(1) 0.061(6) Uani d . 1.00 .
C8 0.0853(7) 0.177(3) -0.271(2) 0.081(7) Uani d . 1.00 .
C9 0.1145(8) 0.181(3) -0.342(2) 0.098(9) Uani d . 1.00 .
C10 0.1636(8) 0.201(3) -0.314(2) 0.081(7) Uani d . 1.00 .
C11 0.1869(6) 0.227(2) -0.210(1) 0.050(5) Uani d . 1.00 .
C12 0.2368(6) 0.253(2) -0.175(1) 0.053(6) Uani d . 1.00 .
C13 0.2597(6) 0.278(2) -0.072(1) 0.041(5) Uani d . 1.00 .
C14 0.3125(6) 0.300(2) -0.041(1) 0.048(5) Uani d . 1.00 .
C15 0.3440(6) 0.358(2) -0.102(1) 0.047(5) Uani d . 1.00 .
C16 0.3313(6) 0.252(2) 0.063(1) 0.040(5) Uani d . 1.00 .
C17 0.2081(7) 0.446(2) 0.359(1) 0.062(6) Uani d . 1.00 .
C18 0.1671(7) 0.494(2) 0.291(1) 0.060(6) Uani d . 1.00 .
C19 0.163(1) 0.557(5) 0.507(2) 0.17(1) Uani d . 1.00 .
C20 0.131(1) 0.639(4) 0.442(2) 0.15(1) Uani d . 1.00 .
C21 0.4190(6) 0.481(2) -0.166(1) 0.049(5) Uani d . 1.00 .
C22 0.3803(6) 0.508(2) -0.244(1) 0.052(5) Uani d . 1.00 .
C23 0.4774(9) 0.661(3) -0.271(2) 0.107(9) Uani d . 1.00 .
C24 0.4465(10) 0.580(3) -0.360(2) 0.11(1) Uani d . 1.00 .
C25 0.536(1) 0.078(4) 0.006(3) 0.13(1) Uani d . 1.00 .
C26 0.495(1) -0.018(4) 0.089(2) 0.12(1) Uani d . 1.00 .
B1 0.5000 0.0000 0.5000 0.3078 Uani d . 0.50 .
H1 0.1585 0.2274 0.0195 0.0575 Uiso calc . 1.00 .
H2 0.0845 0.1888 -0.1201 0.0709 Uiso calc . 1.00 .
H3 0.0492 0.1650 -0.2946 0.0954 Uiso calc . 1.00 .
H4 0.0999 0.1621 -0.4128 0.1211 Uiso calc . 1.00 .
H5 0.1823 0.1977 -0.3655 0.0944 Uiso calc . 1.00 .
H6 0.2570 0.2555 -0.2252 0.0595 Uiso calc . 1.00 .
H7 0.1464 0.4513 0.5173 0.1892 Uiso calc . 1.00 .
H8 0.1673 0.6207 0.5691 0.1892 Uiso calc . 1.00 .
H9 0.1419 0.7557 0.4420 0.1919 Uiso calc . 1.00 .
H10 0.1002 0.6423 0.4673 0.1919 Uiso calc . 1.00 .
H11 0.4635 0.7670 -0.2575 0.1221 Uiso calc . 1.00 .
H12 0.5098 0.6808 -0.2830 0.1221 Uiso calc . 1.00 .
H13 0.4561 0.4634 -0.3573 0.1295 Uiso calc . 1.00 .
H14 0.4547 0.6329 -0.4181 0.1295 Uiso calc . 1.00 .
H15 0.4960 -0.1094 0.1412 0.1471 Uiso calc . 1.00 .
H16 0.4764 0.0741 0.1143 0.1471 Uiso calc . 1.00 .
H17 0.5264 0.1983 0.0051 0.1386 Uiso calc . 1.00 .
H18 0.5684 0.0736 -0.0057 0.1386 Uiso calc . 1.00 .

loop_
_atom_type_symbol
_atom_type_oxidation_number
_atom_type_number_in_cell
_atom_type_scat_dispersion_real
_atom_type_scat_dispersion_imag
_atom_type_scat_source
C 0 104 0.003 0.002
;International Tables for Crystallography
(1992, Vol. C, Tables 4.2.6.8 and 6.1.1.1)
;
H 0 72 0.000 0.000
;International Tables for Crystallography
(1992, Vol. C, Table 6.1.1.2)
;
O 0 2 0.011 0.006
;International Tables for Crystallography
(1992, Vol. C, Tables 4.2.6.8 and 6.1.1.1)
;
N 0 8 0.006 0.003
;International Tables for Crystallography
(1992, Vol. C, Tables 4.2.6.8 and 6.1.1.1)
;
S 0 36 0.125 0.123
;International Tables for Crystallography
(1992, Vol. C, Tables 4.2.6.8 and 6.1.1.1)
;
B 0 2 0.001 0.001
;International Tables for Crystallography
(1992, Vol. C, Tables 4.2.6.8 and 6.1.1.1)
;
F 0 8 0.017 0.010
;International Tables for Crystallography
(1992, Vol. C, Tables 4.2.6.8 and 6.1.1.1)
;

loop_
_geom_angle_atom_site_label_1
_geom_angle_atom_site_label_2
_geom_angle_atom_site_label_3
_geom_angle
_geom_angle_site_symmetry_1
_geom_angle_site_symmetry_2
_geom_angle_site_symmetry_3
_geom_angle_publ_flag
N(1) S(1) N(2) 99.9(8) 1_555 1_555 1_555 yes
C(3) S(2) C(17) 96.6(8) 1_555 1_555 1_555 yes
C(3) S(3) C(18) 98.1(9) 1_555 1_555 1_555 yes
C(17) S(4) C(19) 99(1) 1_555 1_555 1_555 yes
C(18) S(5) C(20) 98(1) 1_555 1_555 1_555 yes
C(15) S(6) C(21) 96.6(8) 1_555 1_555 1_555 yes
C(15) S(7) C(22) 96.9(8) 1_555 1_555 1_555 yes
C(21) S(8) C(23) 100.0(10) 1_555 1_555 1_555 yes
C(22) S(9) C(24) 97(1) 1_555 1_555 1_555 yes
F(3) F(1) F(4) 97.29(2) 3_656 1_555 3_656 yes
F(3) F(1) B(1) 55.704(6) 3_656 1_555 1_555 yes
F(4) F(1) B(1) 54.91(2) 3_656 1_555 1_555 yes
F(3) F(2) F(4) 84.649(8) 3_656 1_555 3_656 yes
F(3) F(2) B(1) 48.3481(8) 3_656 1_555 1_555 yes
F(4) F(2) B(1) 52.854(2) 3_656 1_555 1_555 yes
F(1) F(3) F(2) 92.00(1) 3_656 1_555 3_656 yes
F(1) F(3) F(4) 108.489(9) 3_656 1_555 3_656 yes
F(1) F(3) B(1) 66.25(2) 3_656 1_555 1_555 yes
F(2) F(3) F(4) 97.68(2) 3_656 1_555 3_656 yes
F(2) F(3) B(1) 60.50(1) 3_656 1_555 1_555 yes
F(4) F(3) B(1) 59.120(10) 3_656 1_555 1_555 yes
F(1) F(4) F(2) 80.80(1) 3_656 1_555 3_656 yes
F(1) F(4) F(3) 96.76(2) 3_656 1_555 3_656 yes
F(1) F(4) B(1) 55.39(1) 3_656 1_555 1_555 yes
F(2) F(4) F(3) 89.648(8) 3_656 1_555 3_656 yes
F(2) F(4) B(1) 57.4496(4) 3_656 1_555 1_555 yes
F(3) F(4) B(1) 51.184(5) 3_656 1_555 1_555 yes
C(25) O(1) C(26) 94(3) 1_555 1_555 1_555 yes
S(1) N(1) C(1) 107(1) 1_555 1_555 1_555 yes
S(1) N(2) C(16) 106.2(10) 1_555 1_555 1_555 yes
N(1) C(1) C(2) 126(1) 1_555 1_555 1_555 yes
N(1) C(1) C(16) 113(1) 1_555 1_555 1_555 yes
C(2) C(1) C(16) 120(1) 1_555 1_555 1_555 yes
C(1) C(2) C(3) 121(1) 1_555 1_555 1_555 yes
C(1) C(2) C(4) 114(1) 1_555 1_555 1_555 yes
C(3) C(2) C(4) 123(1) 1_555 1_555 1_555 yes
S(2) C(3) S(3) 112.4(8) 1_555 1_555 1_555 yes
S(2) C(3) C(2) 120(1) 1_555 1_555 1_555 yes
S(3) C(3) C(2) 127(1) 1_555 1_555 1_555 yes
C(2) C(4) C(5) 120(1) 1_555 1_555 1_555 yes
C(2) C(4) C(13) 119(1) 1_555 1_555 1_555 yes
C(5) C(4) C(13) 119(1) 1_555 1_555 1_555 yes
C(4) C(5) C(6) 122(1) 1_555 1_555 1_555 yes
C(4) C(5) H(1) 119(1) 1_555 1_555 1_555 no
C(6) C(5) H(1) 117(1) 1_555 1_555 1_555 no
C(5) C(6) C(7) 122(1) 1_555 1_555 1_555 yes
C(5) C(6) C(11) 118(1) 1_555 1_555 1_555 yes
C(7) C(6) C(11) 119(1) 1_555 1_555 1_555 yes
C(6) C(7) C(8) 120(1) 1_555 1_555 1_555 yes
C(6) C(7) H(2) 121(1) 1_555 1_555 1_555 no
C(8) C(7) H(2) 118(2) 1_555 1_555 1_555 no
C(7) C(8) C(9) 120(1) 1_555 1_555 1_555 yes
C(7) C(8) H(3) 120(1) 1_555 1_555 1_555 no
C(9) C(8) H(3) 119(2) 1_555 1_555 1_555 no
C(8) C(9) C(10) 121(2) 1_555 1_555 1_555 yes
C(8) C(9) H(4) 118(1) 1_555 1_555 1_555 no
C(10) C(9) H(4) 119(1) 1_555 1_555 1_555 no
C(9) C(10) C(11) 121(1) 1_555 1_555 1_555 yes
C(9) C(10) H(5) 118(2) 1_555 1_555 1_555 no
C(11) C(10) H(5) 120(2) 1_555 1_555 1_555 no
C(6) C(11) C(10) 116(1) 1_555 1_555 1_555 yes
C(6) C(11) C(12) 118(1) 1_555 1_555 1_555 yes
C(10) C(11) C(12) 124(1) 1_555 1_555 1_555 yes
C(11) C(12) C(13) 124(1) 1_555 1_555 1_555 yes
C(11) C(12) H(6) 117(1) 1_555 1_555 1_555 no
C(13) C(12) H(6) 117(1) 1_555 1_555 1_555 no
C(4) C(13) C(12) 116(1) 1_555 1_555 1_555 yes
C(4) C(13) C(14) 121(1) 1_555 1_555 1_555 yes
C(12) C(13) C(14) 121(1) 1_555 1_555 1_555 yes
C(13) C(14) C(15) 126(1) 1_555 1_555 1_555 yes
C(13) C(14) C(16) 112(1) 1_555 1_555 1_555 yes
C(15) C(14) C(16) 120(1) 1_555 1_555 1_555 yes
S(6) C(15) S(7) 113.6(8) 1_555 1_555 1_555 yes
S(6) C(15) C(14) 122(1) 1_555 1_555 1_555 yes
S(7) C(15) C(14) 123(1) 1_555 1_555 1_555 yes
N(2) C(16) C(1) 112(1) 1_555 1_555 1_555 yes
N(2) C(16) C(14) 123(1) 1_555 1_555 1_555 yes
C(1) C(16) C(14) 124(1) 1_555 1_555 1_555 yes
S(2) C(17) S(4) 114(1) 1_555 1_555 1_555 yes
S(2) C(17) C(18) 119(1) 1_555 1_555 1_555 yes
S(4) C(17) C(18) 125(1) 1_555 1_555 1_555 yes
S(3) C(18) S(5) 114(1) 1_555 1_555 1_555 yes
S(3) C(18) C(17) 112(1) 1_555 1_555 1_555 yes
S(5) C(18) C(17) 131(1) 1_555 1_555 1_555 yes
S(4) C(19) C(20) 125(2) 1_555 1_555 1_555 yes
S(4) C(19) H(7) 105(2) 1_555 1_555 1_555 no
S(4) C(19) H(8) 106(2) 1_555 1_555 1_555 no
C(20) C(19) H(7) 103(3) 1_555 1_555 1_555 no
C(20) C(19) H(8) 106(3) 1_555 1_555 1_555 no
H(7) C(19) H(8) 108(2) 1_555 1_555 1_555 no
S(5) C(20) C(19) 124(2) 1_555 1_555 1_555 yes
S(5) C(20) H(9) 105(2) 1_555 1_555 1_555 no
S(5) C(20) H(10) 105(2) 1_555 1_555 1_555 no
C(19) C(20) H(9) 106(4) 1_555 1_555 1_555 no
C(19) C(20) H(10) 107(2) 1_555 1_555 1_555 no
H(9) C(20) H(10) 106(2) 1_555 1_555 1_555 no
S(6) C(21) S(8) 114.0(10) 1_555 1_555 1_555 yes
S(6) C(21) C(22) 116(1) 1_555 1_555 1_555 yes
S(8) C(21) C(22) 129(1) 1_555 1_555 1_555 yes
S(7) C(22) S(9) 115(1) 1_555 1_555 1_555 yes
S(7) C(22) C(21) 116(1) 1_555 1_555 1_555 yes
S(9) C(22) C(21) 128(1) 1_555 1_555 1_555 yes
S(8) C(23) C(24) 108(1) 1_555 1_555 1_555 yes
S(8) C(23) H(11) 109(1) 1_555 1_555 1_555 no
S(8) C(23) H(12) 109(1) 1_555 1_555 1_555 no
C(24) C(23) H(11) 109(2) 1_555 1_555 1_555 no
C(24) C(23) H(12) 110(2) 1_555 1_555 1_555 no
H(11) C(23) H(12) 108(1) 1_555 1_555 1_555 no
S(9) C(24) C(23) 113(1) 1_555 1_555 1_555 yes
S(9) C(24) H(13) 110(1) 1_555 1_555 1_555 no
S(9) C(24) H(14) 110(2) 1_555 1_555 1_555 no
C(23) C(24) H(13) 105(2) 1_555 1_555 1_555 no
C(23) C(24) H(14) 106(2) 1_555 1_555 1_555 no
H(13) C(24) H(14) 109(2) 1_555 1_555 1_555 no
O(1) C(25) C(26) 133(3) 1_555 1_555 3_655 yes
O(1) C(25) H(17) 104(3) 1_555 1_555 1_555 no
O(1) C(25) H(18) 103(4) 1_555 1_555 1_555 no
C(26) C(25) H(17) 101(3) 3_655 1_555 1_555 no
C(26) C(25) H(18) 104(3) 3_655 1_555 1_555 no
H(17) C(25) H(18) 107(2) 1_555 1_555 1_555 no
O(1) C(26) C(25) 124(2) 1_555 1_555 3_655 yes
O(1) C(26) H(15) 104(3) 1_555 1_555 1_555 no
O(1) C(26) H(16) 107(2) 1_555 1_555 1_555 no
C(25) C(26) H(15) 107(2) 3_655 1_555 1_555 no
C(25) C(26) H(16) 106(3) 3_655 1_555 1_555 no
H(15) C(26) H(16) 103(2) 1_555 1_555 1_555 no
F(1) B(1) F(1) 180.0 1_555 1_555 3_656 yes
F(1) B(1) F(2) 93.68(1) 1_555 1_555 1_555 yes
F(1) B(1) F(2) 86.32(1) 1_555 1_555 3_656 yes
F(1) B(1) F(3) 121.95(2) 1_555 1_555 1_555 yes
F(1) B(1) F(3) 58.05(2) 1_555 1_555 3_656 yes
F(1) B(1) F(4) 110.304(7) 1_555 1_555 1_555 yes
F(1) B(1) F(4) 69.696(7) 1_555 1_555 3_656 yes
F(1) B(1) F(2) 86.32(1) 3_656 1_555 1_555 yes
F(1) B(1) F(2) 93.68(1) 3_656 1_555 3_656 yes
F(1) B(1) F(3) 58.05(2) 3_656 1_555 1_555 yes
F(1) B(1) F(3) 121.95(2) 3_656 1_555 3_656 yes
F(1) B(1) F(4) 69.696(7) 3_656 1_555 1_555 yes
F(1) B(1) F(4) 110.304(7) 3_656 1_555 3_656 yes
F(2) B(1) F(2) 180.0 1_555 1_555 3_656 yes
F(2) B(1) F(3) 108.85(1) 1_555 1_555 1_555 yes
F(2) B(1) F(3) 71.15(1) 1_555 1_555 3_656 yes
F(2) B(1) F(4) 110.304(1) 1_555 1_555 1_555 yes
F(2) B(1) F(4) 69.696(1) 1_555 1_555 3_656 yes
F(2) B(1) F(3) 71.15(1) 3_656 1_555 1_555 yes
F(2) B(1) F(3) 108.85(1) 3_656 1_555 3_656 yes
F(2) B(1) F(4) 69.696(1) 3_656 1_555 1_555 yes
F(2) B(1) F(4) 110.304(1) 3_656 1_555 3_656 yes
F(3) B(1) F(3) 180.0 1_555 1_555 3_656 yes
F(3) B(1) F(4) 110.304(5) 1_555 1_555 1_555 yes
F(3) B(1) F(4) 69.696(5) 1_555 1_555 3_656 yes
F(3) B(1) F(4) 69.696(5) 3_656 1_555 1_555 yes
F(3) B(1) F(4) 110.304(5) 3_656 1_555 3_656 yes
F(4) B(1) F(4) 180.0 1_555 1_555 3_656 yes

loop_
_geom_bond_atom_site_label_1
_geom_bond_atom_site_label_2
_geom_bond_distance
_geom_bond_site_symmetry_1
_geom_bond_site_symmetry_2
_geom_bond_publ_flag
S(1) N(1) 1.60(1) 1_555 1_555 yes
S(1) N(2) 1.66(1) 1_555 1_555 yes
S(2) C(3) 1.76(2) 1_555 1_555 yes
S(2) C(17) 1.71(2) 1_555 1_555 yes
S(3) C(3) 1.73(2) 1_555 1_555 yes
S(3) C(18) 1.78(2) 1_555 1_555 yes
S(4) C(17) 1.77(2) 1_555 1_555 yes
S(4) C(19) 1.75(3) 1_555 1_555 yes
S(5) C(18) 1.73(2) 1_555 1_555 yes
S(5) C(20) 1.82(3) 1_555 1_555 yes
S(6) C(15) 1.72(2) 1_555 1_555 yes
S(6) C(21) 1.76(1) 1_555 1_555 yes
S(7) C(15) 1.75(2) 1_555 1_555 yes
S(7) C(22) 1.73(2) 1_555 1_555 yes
S(8) C(21) 1.74(2) 1_555 1_555 yes
S(8) C(23) 1.84(2) 1_555 1_555 yes
S(9) C(22) 1.75(2) 1_555 1_555 yes
S(9) C(24) 1.84(2) 1_555 1_555 yes
F(1) F(3) 1.2121(1) 1_555 3_656 yes
F(1) F(4) 1.4900(4) 1_555 3_656 yes
F(1) B(1) 1.3076(5) 1_555 1_555 yes
F(2) F(3) 1.4948(4) 1_555 3_656 yes
F(2) F(4) 1.530 1_555 3_656 yes
F(2) B(1) 1.375 1_555 1_555 yes
F(3) F(4) 1.4206(2) 1_555 3_656 yes
F(3) B(1) 1.1802(2) 1_555 1_555 yes
F(4) B(1) 1.300 1_555 1_555 yes
O(1) C(25) 1.28(4) 1_555 1_555 yes
O(1) C(26) 1.33(4) 1_555 1_555 yes
N(1) C(1) 1.34(2) 1_555 1_555 yes
N(2) C(16) 1.35(2) 1_555 1_555 yes
C(1) C(2) 1.42(2) 1_555 1_555 yes
C(1) C(16) 1.44(2) 1_555 1_555 yes
C(2) C(3) 1.38(2) 1_555 1_555 yes
C(2) C(4) 1.50(2) 1_555 1_555 yes
C(4) C(5) 1.37(2) 1_555 1_555 yes
C(4) C(13) 1.46(2) 1_555 1_555 yes
C(5) C(6) 1.43(2) 1_555 1_555 yes
C(6) C(7) 1.38(2) 1_555 1_555 yes
C(6) C(11) 1.45(2) 1_555 1_555 yes
C(7) C(8) 1.39(3) 1_555 1_555 yes
C(8) C(9) 1.36(2) 1_555 1_555 yes
C(9) C(10) 1.34(3) 1_555 1_555 yes
C(10) C(11) 1.41(3) 1_555 1_555 yes
C(11) C(12) 1.38(2) 1_555 1_555 yes
C(12) C(13) 1.41(2) 1_555 1_555 yes
C(13) C(14) 1.45(2) 1_555 1_555 yes
C(14) C(15) 1.39(2) 1_555 1_555 yes
C(14) C(16) 1.43(2) 1_555 1_555 yes
C(17) C(18) 1.35(3) 1_555 1_555 yes
C(19) C(20) 1.29(4) 1_555 1_555 yes
C(21) C(22) 1.35(2) 1_555 1_555 yes
C(23) C(24) 1.46(3) 1_555 1_555 yes
C(25) C(26) 1.45(4) 1_555 3_655 yes

loop_
_geom_contact_atom_site_label_1
_geom_contact_atom_site_label_2
_geom_contact_distance
_geom_contact_site_symmetry_1
_geom_contact_site_symmetry_2
_geom_contact_publ_flag
S(1) F(3) 3.427(5) 1_555 1_555 ?
S(3) O(1) 3.44(4) 1_555 4_455 ?
S(3) C(14) 3.53(1) 1_555 2_555 ?
S(3) C(15) 3.55(1) 1_555 2_555 ?
S(5) O(1) 3.18(4) 1_555 4_455 ?
S(5) F(2) 3.417(4) 1_555 2_556 ?
S(5) C(22) 3.47(2) 1_555 2_555 ?
S(6) O(1) 3.59(3) 1_555 3_655 ?
S(7) C(3) 3.46(1) 1_555 2_555 ?
S(9) C(18) 3.58(2) 1_555 2_555 ?
F(1) C(9) 3.15(3) 1_555 4_556 ?
F(1) C(20) 3.16(3) 1_555 4_555 ?
F(1) C(19) 3.40(3) 1_555 4_555 ?
F(1) C(8) 3.47(2) 1_555 4_556 ?
F(2) C(20) 3.44(4) 1_555 2_546 ?
F(2) C(23) 3.47(2) 1_555 1_546 ?
F(3) C(20) 3.53(3) 1_555 2_546 ?
F(3) C(23) 3.59(2) 1_555 3_665 ?
F(4) C(24) 3.43(2) 1_555 1_546 ?
F(4) C(8) 3.47(2) 1_555 2_545 ?
F(4) C(9) 3.50(2) 1_555 2_545 ?
O(1) C(23) 3.42(4) 1_555 3_665 ?
N(1) C(19) 3.60(3) 1_555 2_546 ?
C(3) C(12) 3.42(2) 1_555 2_555 ?
C(5) C(14) 3.55(2) 1_555 2_545 ?
C(5) C(15) 3.57(2) 1_555 2_545 ?
